data_1525696
loop_
_publ_author_name
'Boehmer, N.'
'Meyer, G.'

_publ_section_title
;
 Die Einwirkung von Ammoniumfluorid auf Scandium: Synthese und
 Kristallstrukturen von (N H4)3 (Sc F6) und (Cu (N H3)4)3 (Sc F6)2
;
_journal_name_full 'Zeitschrift fuer Anorganische und Allgemeine Chemie'
_journal_page_first 1248
_journal_page_last 1252
_journal_volume 627
_journal_year 2001
_chemical_formula_sum 'Cu3 F12 H36 N12 Sc2'
_chemical_name_systematic '(Cu (N H3)4)3 (Sc F6)2'
_space_group_IT_number 2
_symmetry_space_group_name_Hall '-P 1'
_symmetry_space_group_name_H-M 'P -1'
_cell_angle_alpha 90.04
_cell_angle_beta 90
_cell_angle_gamma 90.16
_cell_formula_units_Z 1
_cell_length_a 8.211
_cell_length_b 8.212
_cell_length_c 8.227
_cell_volume 554.734
_citation_journal_id_ASTM ZAACAB
_cod_data_source_file Boehmer_ZAACAB_2001_1994.cif
_cod_data_source_block H36Cu3F12N12Sc2
_cod_original_cell_volume 554.7339
_cod_original_formula_sum 'H36 Cu3 F12 N12 Sc2'
_cod_database_code 1525696

loop_
_symmetry_equiv_pos_as_xyz
x,y,z
-x,-y,-z

loop_
_atom_site_label
_atom_site_type_symbol
_atom_site_fract_x
_atom_site_fract_y
_atom_site_fract_z
_atom_site_occupancy
_atom_site_U_iso_or_equiv
N4 N-3 0.475 0.427 0.742 1 0.0
H17 H+1 0.0614 0.9398 0.783 1 0.0
H6 H+1 0.546 0.683 0.936 1 0.0
Sc1 Sc+3 0.5 0 0.5 1 0.0
N1 N-3 0.2657 0.027 0.071 1 0.0
Sc2 Sc+3 0 0.5 0 1 0.0
N5 N-3 0.0718 0.7654 0.526 1 0.0
H5 H+1 0.466 0.775 0.858 1 0.0
H4 H+1 0.354 0.723 0.923 1 0.0
N6 N-3 0.0759 0.045 0.7308 1 0.0
Cu1 Cu+2 0.5 0 0 1 0.0
H16 H+1 0.186 0.036 0.725 1 0.0
H15 H+1 0.052 0.703 0.428 1 0.0
H1 H+1 0.2 0.948 0.053 1 0.0
H9 H+1 0.715 0.665 0.536 1 0.0
H7 H+1 0.759 0.558 0.635 1 0.0
H3 H+1 0.21 0.112 0.062 1 0.0
F5 F-1 0.0515 0.7396 0.9592 1 0.0
H13 H+1 0.174 0.751 0.521 1 0.0
F6 F-1 0.0409 0.4501 0.7606 1 0.0
F1 F-1 0.4358 0.0829 0.7217 1 0.0
H2 H+1 0.27 0.021 0.168 1 0.0
N3 N-3 0.7304 0.5754 0.545 1 0.0
F3 F-1 0.2771 0.0639 0.4159 1 0.0
Cu2 Cu+2 0.5 0.5 0.5 1 0.0
N2 N-3 0.453 0.769 0.927 1 0.0
H8 H+1 0.795 0.567 0.452 1 0.0
F4 F-1 0.2395 0.4586 0.0509 1 0.0
H18 H+1 0.079 0.128 0.752 1 0.0
Cu3 Cu+2 0 0 0.5 1 0.0
H10 H+1 0.356 0.464 0.778 1 0.0
F2 F-1 0.4176 0.7768 0.5641 1 0.0
H14 H+1 0.062 0.69 0.621 1 0.0
H11 H+1 0.469 0.286 0.73 1 0.0
H12 H+1 0.466 0.442 0.68 1 0.0
